data_4088422
loop_
_publ_author_name
'Shimogawa, Ryuichi'
'Konishi, Gen-ichi'
'Takao, Toshiro'
'Suzuki, Hiroharu'

_publ_section_title
;
 Photoinduced Reactions of Diruthenium Tetrahydride Complexes:
 Carbon--Hydrogen Bond Cleavage of Tetrahydrofuran Leading to Bridging
 Cyclic Fischer-Type Carbene Complexes
;
_journal_issue 10
_journal_name_full Organometallics
_journal_page_first 1446
_journal_paper_doi 10.1021/acs.organomet.6b00070
_journal_volume 35
_journal_year 2016
_chemical_formula_sum 'C24 H38 O Ru2'
_chemical_formula_weight 544.68
_space_group_crystal_system triclinic
_space_group_IT_number 2
_space_group_name_Hall '-P 1'
_space_group_name_H-M_alt 'P -1'
_atom_sites_solution_hydrogens geom
_audit_creation_method SHELXL-2014/7
_cell_angle_alpha 88.1100(10)
_cell_angle_beta 88.3640(10)
_cell_angle_gamma 88.2110(10)
_cell_formula_units_Z 2
_cell_length_a 8.5051(3)
_cell_length_b 10.0519(4)
_cell_length_c 13.1631(5)
_cell_measurement_reflns_used 9281
_cell_measurement_temperature 123(2)
_cell_measurement_theta_max 25.348
_cell_measurement_theta_min 3.093
_cell_volume 1123.76(7)
_computing_cell_refinement 'RAPID AUTO (Rigaku, 2006)'
_computing_data_collection 'RAPID AUTO (Rigaku, 2006)'
_computing_data_reduction 'RAPID AUTO (Rigaku, 2006)'
_computing_molecular_graphics 'ORTEX (P.McArdle, 1995)'
_computing_publication_material 'SHELXL-2014/7 (Sheldrick, 2014)'
_computing_structure_refinement 'SHELXL-2014/7 (Sheldrick, 2014)'
_computing_structure_solution 'SHELXT-2014/5 (Sheldrick, 2014)'
_diffrn_ambient_temperature 123(2)
_diffrn_detector_area_resol_mean 10
_diffrn_measured_fraction_theta_full 0.994
_diffrn_measured_fraction_theta_max 0.994
_diffrn_measurement_device_type 'Rigaku R-AXIS RAPID Imaging Plate'
_diffrn_measurement_method \w
_diffrn_radiation_type MoK\a
_diffrn_radiation_wavelength 0.71069
_diffrn_reflns_av_R_equivalents 0.0302
_diffrn_reflns_av_unetI/netI 0.0407
_diffrn_reflns_Laue_measured_fraction_full 0.994
_diffrn_reflns_Laue_measured_fraction_max 0.994
_diffrn_reflns_limit_h_max 10
_diffrn_reflns_limit_h_min -10
_diffrn_reflns_limit_k_max 12
_diffrn_reflns_limit_k_min -12
_diffrn_reflns_limit_l_max 14
_diffrn_reflns_limit_l_min -15
_diffrn_reflns_number 9248
_diffrn_reflns_point_group_measured_fraction_full 0.994
_diffrn_reflns_point_group_measured_fraction_max 0.994
_diffrn_reflns_theta_full 25.240
_diffrn_reflns_theta_max 25.348
_diffrn_reflns_theta_min 3.093
_diffrn_source 'Rigaku Rotating Anode Ultrax18'
_exptl_absorpt_coefficient_mu 1.355
_exptl_absorpt_correction_T_max 1.0000
_exptl_absorpt_correction_T_min 0.6806
_exptl_absorpt_correction_type empirical
_exptl_absorpt_process_details 'ABSCOR (T. Higashi, 2001)'
_exptl_crystal_colour brown
_exptl_crystal_density_diffrn 1.610
_exptl_crystal_density_meas ?
_exptl_crystal_description block
_exptl_crystal_F_000 556
_exptl_crystal_size_max 0.170
_exptl_crystal_size_mid 0.144
_exptl_crystal_size_min 0.142
_refine_diff_density_max 0.638
_refine_diff_density_min -0.450
_refine_diff_density_rms 0.090
_refine_ls_extinction_method none
_refine_ls_goodness_of_fit_ref 1.051
_refine_ls_hydrogen_treatment refU
_refine_ls_matrix_type full
_refine_ls_number_parameters 346
_refine_ls_number_reflns 4093
_refine_ls_number_restraints 0
_refine_ls_restrained_S_all 1.051
_refine_ls_R_factor_all 0.0339
_refine_ls_R_factor_gt 0.0269
_refine_ls_shift/su_max 0.001
_refine_ls_shift/su_mean 0.000
_refine_ls_structure_factor_coef Fsqd
_refine_ls_weighting_details 'w=1/[\s^2^(Fo^2^)+(0.0282P)^2^+0.8289P] where P=(Fo^2^+2Fc^2^)/3'
_refine_ls_weighting_scheme calc
_refine_ls_wR_factor_gt 0.0619
_refine_ls_wR_factor_ref 0.0653
_reflns_Friedel_coverage 0.000
_reflns_number_gt 3539
_reflns_number_total 4093
_reflns_threshold_expression 'I > 2\s(I)'
_cod_data_source_file om6b00070_si_002.cif
_cod_data_source_block cpstarthf_a
_cod_depositor_comments
;
The following automatic conversions were performed:

data item '_exptl_absorpt_correction_type' value 'Empirical' was
changed to 'empirical' in accordance with the
/home/saulius/struct/COD-crude-data/automatic-downloads/DataCite-retrospective/ACS/depositions/lib/dictionaries/cif_core.dic
dictionary named 'cif_core.dic' version 2.4.2 last updated on
2011-04-26.

data item '_exptl_crystal_density_meas' value 'not measured' was
changed to '?' -- the value is perceived as not measured.

Automatic conversion script
Id: cif_fix_values 6909 2019-04-08 15:41:33Z antanas 
;
_cod_database_code 4088422
_shelx_shelxl_version_number 2014/7
_shelx_space_group_comment
;
The symmetry employed for this shelxl refinement is uniquely defined
by the following loop, which should always be used as a source of
symmetry information in preference to the above space-group names.
They are only intended as comments.
;
_shelx_estimated_absorpt_t_min 0.802
_shelx_estimated_absorpt_t_max 0.831

loop_
_space_group_symop_operation_xyz
'x, y, z'
'-x, -y, -z'

loop_
_atom_site_label
_atom_site_type_symbol
_atom_site_fract_x
_atom_site_fract_y
_atom_site_fract_z
_atom_site_U_iso_or_equiv
_atom_site_adp_type
_atom_site_occupancy
_atom_site_site_symmetry_order
_atom_site_calc_flag
_atom_site_refinement_flags_posn
_atom_site_refinement_flags_occupancy
_atom_site_disorder_assembly
_atom_site_disorder_group
Ru1 Ru 0.24051(3) 0.97392(2) 0.70348(2) 0.01774(8) Uani 1 1 d . . . .
Ru2 Ru 0.22975(2) 1.20761(2) 0.74164(2) 0.01657(8) Uani 1 1 d . . . .
C5 C 0.2931(4) 0.7684(3) 0.7591(2) 0.0262(7) Uani 1 1 d . . . .
C6 C 0.3868(4) 0.7959(3) 0.6697(3) 0.0263(7) Uani 1 1 d . . . .
C7 C 0.2836(3) 0.8235(3) 0.5874(2) 0.0221(6) Uani 1 1 d . . . .
C8 C 0.1250(3) 0.8126(3) 0.6266(2) 0.0206(6) Uani 1 1 d . . . .
C9 C 0.1326(4) 0.7781(3) 0.7325(2) 0.0226(7) Uani 1 1 d . . . .
C10 C 0.3501(5) 0.7242(4) 0.8618(3) 0.0426(10) Uani 1 1 d . . . .
H10A H 0.4619 0.7433 0.8662 0.066(14) Uiso 1 1 calc R . . .
H10B H 0.3359 0.6282 0.8719 0.053(12) Uiso 1 1 calc R . . .
H10C H 0.2898 0.7720 0.9144 0.059(13) Uiso 1 1 calc R . . .
C11 C 0.5626(4) 0.7870(4) 0.6594(3) 0.0465(10) Uani 1 1 d . . . .
H11A H 0.5983 0.8502 0.6060 0.078(17) Uiso 1 1 calc R . . .
H11B H 0.5960 0.6964 0.6415 0.049(12) Uiso 1 1 calc R . . .
H11C H 0.6085 0.8086 0.7241 0.079(17) Uiso 1 1 calc R . . .
C12 C 0.3310(4) 0.8495(4) 0.4785(2) 0.0319(8) Uani 1 1 d . . . .
H12A H 0.2518 0.9082 0.4460 0.047(11) Uiso 1 1 calc R . . .
H12B H 0.3392 0.7650 0.4433 0.042(11) Uiso 1 1 calc R . . .
H12C H 0.4331 0.8922 0.4747 0.065(14) Uiso 1 1 calc R . . .
C13 C -0.0218(4) 0.8267(4) 0.5666(3) 0.0331(8) Uani 1 1 d . . . .
H13A H 0.0018 0.8718 0.5011 0.030(9) Uiso 1 1 calc R . . .
H13B H -0.1014 0.8791 0.6044 0.034(10) Uiso 1 1 calc R . . .
H13C H -0.0618 0.7382 0.5550 0.054(12) Uiso 1 1 calc R . . .
C14 C -0.0047(4) 0.7456(4) 0.8016(3) 0.0365(9) Uani 1 1 d . . . .
H14A H -0.1007 0.7877 0.7744 0.063(14) Uiso 1 1 calc R . . .
H14B H 0.0129 0.7789 0.8694 0.050(12) Uiso 1 1 calc R . . .
H14C H -0.0160 0.6488 0.8063 0.074(15) Uiso 1 1 calc R . . .
C15 C 0.2627(3) 1.3597(3) 0.8554(2) 0.0215(6) Uani 1 1 d . . . .
C16 C 0.1030(3) 1.3683(3) 0.8253(2) 0.0187(6) Uani 1 1 d . . . .
C17 C 0.1015(3) 1.3998(3) 0.7180(2) 0.0182(6) Uani 1 1 d . . . .
C18 C 0.2619(3) 1.4123(3) 0.6829(2) 0.0205(6) Uani 1 1 d . . . .
C19 C 0.3596(3) 1.3878(3) 0.7676(2) 0.0227(7) Uani 1 1 d . . . .
C20 C 0.3163(4) 1.3420(4) 0.9630(3) 0.0359(9) Uani 1 1 d . . . .
H20A H 0.4274 1.3129 0.9627 0.063(14) Uiso 1 1 calc R . . .
H20B H 0.2529 1.2748 0.9991 0.035(10) Uiso 1 1 calc R . . .
H20C H 0.3036 1.4269 0.9974 0.066(14) Uiso 1 1 calc R . . .
C21 C -0.0395(4) 1.3571(4) 0.8941(3) 0.0318(8) Uani 1 1 d . . . .
H21A H -0.1287 1.3299 0.8550 0.051(12) Uiso 1 1 calc R . . .
H21B H -0.0646 1.4436 0.9238 0.070(15) Uiso 1 1 calc R . . .
H21C H -0.0184 1.2906 0.9485 0.054(12) Uiso 1 1 calc R . . .
C22 C -0.0419(4) 1.4236(4) 0.6558(3) 0.0333(8) Uani 1 1 d . . . .
H22A H -0.1237 1.3625 0.6795 0.056(13) Uiso 1 1 calc R . . .
H22B H -0.0151 1.4082 0.5842 0.057(13) Uiso 1 1 calc R . . .
H22C H -0.0807 1.5157 0.6631 0.087(17) Uiso 1 1 calc R . . .
C23 C 0.3133(4) 1.4519(3) 0.5771(2) 0.0312(8) Uani 1 1 d . . . .
H23A H 0.2422 1.4150 0.5287 0.040(11) Uiso 1 1 calc R . . .
H23B H 0.4207 1.4175 0.5637 0.041(10) Uiso 1 1 calc R . . .
H23C H 0.3106 1.5493 0.5694 0.054(12) Uiso 1 1 calc R . . .
C24 C 0.5353(4) 1.4007(4) 0.7663(3) 0.0396(9) Uani 1 1 d . . . .
H24A H 0.5806 1.3403 0.8184 0.055(13) Uiso 1 1 calc R . . .
H24B H 0.5607 1.4926 0.7804 0.066(14) Uiso 1 1 calc R . . .
H24C H 0.5792 1.3777 0.6993 0.058(13) Uiso 1 1 calc R . . .
O1 O 0.0818(6) 1.0323(5) 0.9036(4) 0.0400(14) Uani 0.496(4) 1 d . P A 1
C1 C 0.0776(7) 1.0669(6) 0.7966(5) 0.0210(13) Uani 0.496(4) 1 d . P A 1
C2 C -0.0888(7) 1.0742(6) 0.7681(5) 0.0263(15) Uani 0.496(4) 1 d . P A 1
C3 C -0.1903(9) 1.0393(9) 0.8682(8) 0.053(2) Uani 0.496(4) 1 d . P A 1
C4 C -0.0751(10) 1.0178(9) 0.9510(6) 0.050(2) Uani 0.496(4) 1 d . P A 1
C1A C 0.3978(7) 1.0661(6) 0.7931(5) 0.0276(15) Uani 0.504(4) 1 d . P A 2
O1A O 0.5490(11) 1.0873(10) 0.7301(9) 0.035(2) Uani 0.2519(18) 1 d . P A 2
C2A C 0.4516(19) 1.0375(16) 0.8936(12) 0.030(4) Uiso 0.2519(18) 1 d . P A 2
C3A C 0.640(2) 0.998(3) 0.8796(16) 0.070(7) Uani 0.2519(18) 1 d . P A 2
C4A C 0.691(2) 1.0673(19) 0.7890(14) 0.053(4) Uiso 0.2519(18) 1 d . P A 2
O1B O 0.3673(10) 1.0320(8) 0.9057(5) 0.0144(17) Uani 0.2519(18) 1 d . P A 2
C2B C 0.5665(14) 1.0687(12) 0.7833(10) 0.014(3) Uiso 0.2519(18) 1 d . P A 2
C3B C 0.6350(19) 1.0826(15) 0.8919(12) 0.030(3) Uani 0.2519(18) 1 d . P A 2
C4B C 0.5185(14) 1.0124(13) 0.9567(9) 0.024(3) Uiso 0.2519(18) 1 d . P A 2

loop_
_atom_site_aniso_label
_atom_site_aniso_U_11
_atom_site_aniso_U_22
_atom_site_aniso_U_33
_atom_site_aniso_U_23
_atom_site_aniso_U_13
_atom_site_aniso_U_12
Ru1 0.02059(13) 0.01133(14) 0.02167(14) -0.00344(10) -0.00639(10) 0.00184(10)
Ru2 0.01851(13) 0.01113(14) 0.02034(13) -0.00295(9) -0.00438(10) 0.00125(9)
C5 0.0397(18) 0.0102(15) 0.0292(17) -0.0036(13) -0.0134(15) 0.0048(13)
C6 0.0284(16) 0.0121(16) 0.0390(19) -0.0080(13) -0.0092(15) 0.0053(13)
C7 0.0273(15) 0.0109(15) 0.0284(16) -0.0052(12) -0.0017(13) 0.0013(12)
C8 0.0267(15) 0.0111(15) 0.0245(15) -0.0044(12) -0.0048(13) -0.0005(12)
C9 0.0353(16) 0.0118(15) 0.0210(15) -0.0017(12) -0.0039(13) -0.0036(13)
C10 0.068(3) 0.030(2) 0.0301(19) -0.0050(16) -0.0221(19) 0.015(2)
C11 0.0275(18) 0.044(3) 0.067(3) -0.009(2) -0.0063(19) 0.0163(18)
C12 0.0424(19) 0.0255(19) 0.0272(17) -0.0052(14) 0.0080(15) 0.0021(16)
C13 0.0324(18) 0.034(2) 0.0341(19) -0.0015(16) -0.0116(15) -0.0049(16)
C14 0.053(2) 0.028(2) 0.0290(18) -0.0015(15) 0.0059(17) -0.0149(17)
C15 0.0265(15) 0.0143(16) 0.0243(15) -0.0058(12) -0.0061(13) 0.0011(13)
C16 0.0233(14) 0.0139(15) 0.0188(14) -0.0023(12) -0.0005(12) 0.0026(12)
C17 0.0236(14) 0.0115(15) 0.0196(14) -0.0033(11) -0.0019(12) 0.0043(12)
C18 0.0251(15) 0.0090(15) 0.0274(16) -0.0029(12) 0.0018(13) -0.0005(12)
C19 0.0209(14) 0.0133(15) 0.0345(17) -0.0092(13) -0.0018(13) -0.0013(12)
C20 0.050(2) 0.032(2) 0.0268(18) -0.0044(15) -0.0154(16) 0.0049(18)
C21 0.0324(17) 0.034(2) 0.0282(18) -0.0059(16) 0.0073(15) 0.0015(15)
C22 0.0333(18) 0.038(2) 0.0278(18) -0.0045(15) -0.0064(15) 0.0146(17)
C23 0.0436(19) 0.0207(18) 0.0288(17) 0.0008(14) 0.0125(15) -0.0041(15)
C24 0.0215(16) 0.038(2) 0.060(3) -0.0168(19) 0.0007(17) -0.0038(15)
O1 0.053(3) 0.034(3) 0.033(3) -0.003(2) 0.001(2) -0.001(2)
C1 0.025(3) 0.014(3) 0.024(3) -0.003(2) -0.001(3) -0.004(2)
C2 0.022(3) 0.020(3) 0.038(4) -0.011(3) -0.008(3) 0.000(3)
C3 0.027(4) 0.046(5) 0.086(7) 0.001(5) 0.017(4) -0.002(4)
C4 0.066(5) 0.040(5) 0.042(5) -0.001(4) 0.026(4) -0.003(4)
C1A 0.031(3) 0.016(3) 0.036(4) -0.007(3) -0.004(3) 0.003(3)
O1A 0.026(5) 0.041(7) 0.037(6) -0.001(5) 0.004(4) 0.005(4)
C3A 0.056(11) 0.10(2) 0.054(12) 0.000(14) -0.034(10) 0.020(14)
O1B 0.024(5) 0.013(4) 0.006(4) -0.001(3) 0.001(3) -0.001(3)
C3B 0.039(8) 0.020(8) 0.032(8) -0.005(7) -0.019(6) 0.010(7)

loop_
_atom_type_symbol
_atom_type_description
_atom_type_scat_dispersion_real
_atom_type_scat_dispersion_imag
_atom_type_scat_source
C C 0.0033 0.0016 'International Tables Vol C Tables 4.2.6.8 and 6.1.1.4'
H H 0.0000 0.0000 'International Tables Vol C Tables 4.2.6.8 and 6.1.1.4'
O O 0.0106 0.0060 'International Tables Vol C Tables 4.2.6.8 and 6.1.1.4'
Ru Ru -1.2594 0.8363 'International Tables Vol C Tables 4.2.6.8 and 6.1.1.4'

loop_
_geom_angle_atom_site_label_1
_geom_angle_atom_site_label_2
_geom_angle_atom_site_label_3
_geom_angle
_geom_angle_site_symmetry_1
_geom_angle_site_symmetry_3
C1 Ru1 C6 148.85(19) . .
C1A Ru1 C6 97.77(19) . .
C1 Ru1 C7 146.41(19) . .
C1A Ru1 C7 129.9(2) . .
C6 Ru1 C7 37.92(11) . .
C1 Ru1 C5 111.06(19) . .
C1A Ru1 C5 96.81(19) . .
C6 Ru1 C5 37.81(13) . .
C7 Ru1 C5 63.33(11) . .
C1 Ru1 C8 108.61(19) . .
C1A Ru1 C8 159.18(19) . .
C6 Ru1 C8 63.32(11) . .
C7 Ru1 C8 38.04(11) . .
C5 Ru1 C8 63.08(11) . .
C1 Ru1 C9 91.96(19) . .
C1A Ru1 C9 127.5(2) . .
C6 Ru1 C9 62.91(12) . .
C7 Ru1 C9 63.17(11) . .
C5 Ru1 C9 37.44(11) . .
C8 Ru1 C9 37.65(11) . .
C1 Ru1 Ru2 53.83(17) . .
C1A Ru1 Ru2 55.03(17) . .
C6 Ru1 Ru2 147.70(8) . .
C7 Ru1 Ru2 146.92(8) . .
C5 Ru1 Ru2 146.79(8) . .
C8 Ru1 Ru2 145.70(7) . .
C9 Ru1 Ru2 145.78(8) . .
C1 Ru2 C19 148.5(2) . .
C1A Ru2 C19 98.4(2) . .
C1 Ru2 C18 147.67(18) . .
C1A Ru2 C18 129.44(19) . .
C19 Ru2 C18 37.75(11) . .
C1 Ru2 C15 110.76(19) . .
C1A Ru2 C15 98.4(2) . .
C19 Ru2 C15 37.84(12) . .
C18 Ru2 C15 63.43(11) . .
C1 Ru2 C17 109.78(19) . .
C1A Ru2 C17 160.6(2) . .
C19 Ru2 C17 63.25(11) . .
C18 Ru2 C17 38.05(11) . .
C15 Ru2 C17 63.38(10) . .
C1 Ru2 C16 92.36(19) . .
C1A Ru2 C16 129.6(2) . .
C19 Ru2 C16 62.93(11) . .
C18 Ru2 C16 63.33(11) . .
C15 Ru2 C16 37.58(10) . .
C17 Ru2 C16 37.90(10) . .
C1 Ru2 Ru1 53.84(18) . .
C1A Ru2 Ru1 54.02(18) . .
C19 Ru2 Ru1 147.60(8) . .
C18 Ru2 Ru1 146.27(8) . .
C15 Ru2 Ru1 147.16(8) . .
C17 Ru2 Ru1 145.42(8) . .
C16 Ru2 Ru1 146.19(8) . .
C9 C5 C6 108.0(3) . .
C9 C5 C10 124.6(3) . .
C6 C5 C10 127.1(3) . .
C9 C5 Ru1 71.63(17) . .
C6 C5 Ru1 70.77(17) . .
C10 C5 Ru1 127.5(2) . .
C5 C6 C7 108.2(3) . .
C5 C6 C11 127.0(3) . .
C7 C6 C11 124.6(3) . .
C5 C6 Ru1 71.42(18) . .
C7 C6 Ru1 71.15(17) . .
C11 C6 Ru1 127.0(2) . .
C6 C7 C8 107.6(3) . .
C6 C7 C12 126.5(3) . .
C8 C7 C12 125.7(3) . .
C6 C7 Ru1 70.93(18) . .
C8 C7 Ru1 71.34(17) . .
C12 C7 Ru1 126.4(2) . .
C9 C8 C7 107.6(3) . .
C9 C8 C13 125.9(3) . .
C7 C8 C13 126.4(3) . .
C9 C8 Ru1 71.38(17) . .
C7 C8 Ru1 70.62(17) . .
C13 C8 Ru1 126.1(2) . .
C5 C9 C8 108.5(3) . .
C5 C9 C14 125.6(3) . .
C8 C9 C14 125.7(3) . .
C5 C9 Ru1 70.93(18) . .
C8 C9 Ru1 70.97(17) . .
C14 C9 Ru1 128.1(2) . .
C5 C10 H10A 109.5 . .
C5 C10 H10B 109.5 . .
H10A C10 H10B 109.5 . .
C5 C10 H10C 109.5 . .
H10A C10 H10C 109.5 . .
H10B C10 H10C 109.5 . .
C6 C11 H11A 109.5 . .
C6 C11 H11B 109.5 . .
H11A C11 H11B 109.5 . .
C6 C11 H11C 109.5 . .
H11A C11 H11C 109.5 . .
H11B C11 H11C 109.5 . .
C7 C12 H12A 109.5 . .
C7 C12 H12B 109.5 . .
H12A C12 H12B 109.5 . .
C7 C12 H12C 109.5 . .
H12A C12 H12C 109.5 . .
H12B C12 H12C 109.5 . .
C8 C13 H13A 109.5 . .
C8 C13 H13B 109.5 . .
H13A C13 H13B 109.5 . .
C8 C13 H13C 109.5 . .
H13A C13 H13C 109.5 . .
H13B C13 H13C 109.5 . .
C9 C14 H14A 109.5 . .
C9 C14 H14B 109.5 . .
H14A C14 H14B 109.5 . .
C9 C14 H14C 109.5 . .
H14A C14 H14C 109.5 . .
H14B C14 H14C 109.5 . .
C16 C15 C19 107.7(2) . .
C16 C15 C20 125.4(3) . .
C19 C15 C20 126.4(3) . .
C16 C15 Ru2 71.76(17) . .
C19 C15 Ru2 70.61(17) . .
C20 C15 Ru2 129.1(2) . .
C15 C16 C17 108.1(3) . .
C15 C16 C21 126.3(3) . .
C17 C16 C21 125.5(3) . .
C15 C16 Ru2 70.66(17) . .
C17 C16 Ru2 70.56(16) . .
C21 C16 Ru2 128.0(2) . .
C18 C17 C16 107.6(2) . .
C18 C17 C22 126.3(3) . .
C16 C17 C22 126.0(3) . .
C18 C17 Ru2 70.59(16) . .
C16 C17 Ru2 71.53(16) . .
C22 C17 Ru2 126.1(2) . .
C19 C18 C17 107.8(3) . .
C19 C18 C23 126.9(3) . .
C17 C18 C23 125.2(3) . .
C19 C18 Ru2 70.98(17) . .
C17 C18 Ru2 71.35(16) . .
C23 C18 Ru2 125.9(2) . .
C18 C19 C15 108.8(2) . .
C18 C19 C24 125.4(3) . .
C15 C19 C24 125.7(3) . .
C18 C19 Ru2 71.27(17) . .
C15 C19 Ru2 71.55(17) . .
C24 C19 Ru2 127.0(2) . .
C15 C20 H20A 109.5 . .
C15 C20 H20B 109.5 . .
H20A C20 H20B 109.5 . .
C15 C20 H20C 109.5 . .
H20A C20 H20C 109.5 . .
H20B C20 H20C 109.5 . .
C16 C21 H21A 109.5 . .
C16 C21 H21B 109.5 . .
H21A C21 H21B 109.5 . .
C16 C21 H21C 109.5 . .
H21A C21 H21C 109.5 . .
H21B C21 H21C 109.5 . .
C17 C22 H22A 109.5 . .
C17 C22 H22B 109.5 . .
H22A C22 H22B 109.5 . .
C17 C22 H22C 109.5 . .
H22A C22 H22C 109.5 . .
H22B C22 H22C 109.5 . .
C18 C23 H23A 109.5 . .
C18 C23 H23B 109.5 . .
H23A C23 H23B 109.5 . .
C18 C23 H23C 109.5 . .
H23A C23 H23C 109.5 . .
H23B C23 H23C 109.5 . .
C19 C24 H24A 109.5 . .
C19 C24 H24B 109.5 . .
H24A C24 H24B 109.5 . .
C19 C24 H24C 109.5 . .
H24A C24 H24C 109.5 . .
H24B C24 H24C 109.5 . .
C1 O1 C4 113.1(5) . .
O1 C1 C2 107.5(5) . .
O1 C1 Ru1 117.1(4) . .
C2 C1 Ru1 119.4(4) . .
O1 C1 Ru2 117.3(4) . .
C2 C1 Ru2 120.2(4) . .
Ru1 C1 Ru2 72.3(2) . .
C1 C2 C3 106.8(5) . .
C4 C3 C2 105.9(6) . .
O1 C4 C3 106.6(6) . .
O1 C4 C4 71.2(6) . 2_577
C3 C4 C4 176.2(9) . 2_577
C2A C1A C2B 75.3(9) . .
C2A C1A O1A 103.9(9) . .
C2B C1A O1A 28.6(5) . .
C2A C1A O1B 28.5(6) . .
C2B C1A O1B 103.7(7) . .
O1A C1A O1B 132.3(7) . .
C2A C1A Ru1 132.6(8) . .
C2B C1A Ru1 129.1(7) . .
O1A C1A Ru1 108.1(6) . .
O1B C1A Ru1 111.2(5) . .
C2A C1A Ru2 129.9(8) . .
C2B C1A Ru2 129.0(7) . .
O1A C1A Ru2 107.5(5) . .
O1B C1A Ru2 110.0(5) . .
Ru1 C1A Ru2 71.0(2) . .
C2B O1A C4A 44.2(14) . .
C2B O1A C1A 69.0(13) . .
C4A O1A C1A 113.2(11) . .
O1B C2A C4B 111(2) . .
O1B C2A C1A 83.2(15) . .
C4B C2A C1A 165.1(18) . .
O1B C2A C3B 163(2) . .
C4B C2A C3B 62.0(12) . .
C1A C2A C3B 105.5(12) . .
O1B C2A C3A 161(2) . .
C4B C2A C3A 59.6(12) . .
C1A C2A C3A 105.4(13) . .
C3B C2A C3A 30.7(10) . .
O1B C2A C2B 135.7(18) . .
C4B C2A C2B 113.0(15) . .
C1A C2A C2B 52.6(7) . .
C3B C2A C2B 55.1(9) . .
C3A C2A C2B 54.9(10) . .
C3B C3A C4A 73(2) . .
C3B C3A C4B 75(2) . .
C4A C3A C4B 138(2) . .
C3B C3A C2B 74.0(19) . .
C4A C3A C2B 41.3(10) . .
C4B C3A C2B 103.4(14) . .
C3B C3A C2A 74(2) . .
C4A C3A C2A 105.4(15) . .
C4B C3A C2A 38.7(9) . .
C2B C3A C2A 66.0(10) . .
C2B C4A C3A 76.7(15) . .
C2B C4A C3B 76.3(14) . .
C3A C4A C3B 35.5(11) . .
C2B C4A O1A 28.9(8) . .
C3A C4A O1A 104.6(15) . .
C3B C4A O1A 103.3(13) . .
C2A O1B C4B 41.2(14) . .
C2A O1B C1A 68.3(14) . .
C4B O1B C1A 109.5(8) . .
O1A C2B C4A 106.8(19) . .
O1A C2B C1A 82.4(14) . .
C4A C2B C1A 170.7(16) . .
O1A C2B C3A 162(2) . .
C4A C2B C3A 62.0(14) . .
C1A C2B C3A 109.2(12) . .
O1A C2B C3B 157.6(18) . .
C4A C2B C3B 62.5(13) . .
C1A C2B C3B 108.6(11) . .
C3A C2B C3B 32.2(10) . .
O1A C2B C2A 134.5(16) . .
C4A C2B C2A 118.6(15) . .
C1A C2B C2A 52.1(7) . .
C3A C2B C2A 59.2(11) . .
C3B C2B C2A 58.7(9) . .
C3A C3B C4A 72(2) . .
C3A C3B C4B 70(2) . .
C4A C3B C4B 133.4(15) . .
C3A C3B C2B 73.8(18) . .
C4A C3B C2B 41.2(9) . .
C4B C3B C2B 101.8(12) . .
C3A C3B C2A 75(2) . .
C4A C3B C2A 105.4(13) . .
C4B C3B C2A 38.6(8) . .
C2B C3B C2A 66.2(9) . .
C2A C4B C4B 131.5(19) . 2_677
C2A C4B C3A 81.7(14) . .
C4B C4B C3A 145.1(18) 2_677 .
C2A C4B C3B 79.4(13) . .
C4B C4B C3B 143.0(17) 2_677 .
C3A C4B C3B 34.8(11) . .
C2A C4B O1B 27.7(9) . .
C4B C4B O1B 104.0(14) 2_677 .
C3A C4B O1B 108.0(11) . .
C3B C4B O1B 105.9(10) . .

loop_
_geom_bond_atom_site_label_1
_geom_bond_atom_site_label_2
_geom_bond_distance
_geom_bond_site_symmetry_2
Ru1 C1 2.048(6) .
Ru1 C1A 2.069(6) .
Ru1 C6 2.197(3) .
Ru1 C7 2.200(3) .
Ru1 C5 2.206(3) .
Ru1 C8 2.210(3) .
Ru1 C9 2.215(3) .
Ru1 Ru2 2.4167(3) .
Ru2 C1 2.048(6) .
Ru2 C1A 2.095(6) .
Ru2 C19 2.192(3) .
Ru2 C18 2.196(3) .
Ru2 C15 2.204(3) .
Ru2 C17 2.206(3) .
Ru2 C16 2.219(3) .
C5 C9 1.419(4) .
C5 C6 1.427(5) .
C5 C10 1.497(4) .
C6 C7 1.429(4) .
C6 C11 1.498(4) .
C7 C8 1.437(4) .
C7 C12 1.495(4) .
C8 C9 1.428(4) .
C8 C13 1.496(4) .
C9 C14 1.497(5) .
C10 H10A 0.9800 .
C10 H10B 0.9800 .
C10 H10C 0.9800 .
C11 H11A 0.9800 .
C11 H11B 0.9800 .
C11 H11C 0.9800 .
C12 H12A 0.9800 .
C12 H12B 0.9800 .
C12 H12C 0.9800 .
C13 H13A 0.9800 .
C13 H13B 0.9800 .
C13 H13C 0.9800 .
C14 H14A 0.9800 .
C14 H14B 0.9800 .
C14 H14C 0.9800 .
C15 C16 1.425(4) .
C15 C19 1.426(5) .
C15 C20 1.504(4) .
C16 C17 1.437(4) .
C16 C21 1.497(4) .
C17 C18 1.435(4) .
C17 C22 1.497(4) .
C18 C19 1.419(4) .
C18 C23 1.494(4) .
C19 C24 1.504(4) .
C20 H20A 0.9800 .
C20 H20B 0.9800 .
C20 H20C 0.9800 .
C21 H21A 0.9800 .
C21 H21B 0.9800 .
C21 H21C 0.9800 .
C22 H22A 0.9800 .
C22 H22B 0.9800 .
C22 H22C 0.9800 .
C23 H23A 0.9800 .
C23 H23B 0.9800 .
C23 H23C 0.9800 .
C24 H24A 0.9800 .
C24 H24B 0.9800 .
C24 H24C 0.9800 .
O1 C1 1.440(8) .
O1 C4 1.467(9) .
C1 C2 1.474(8) .
C2 C3 1.590(11) .
C3 C4 1.492(13) .
C4 C4 1.861(18) 2_577
C1A C2A 1.430(17) .
C1A C2B 1.438(13) .
C1A O1A 1.527(12) .
C1A O1B 1.528(10) .
O1A C2B 0.738(12) .
O1A C4A 1.46(2) .
C2A O1B 0.733(14) .
C2A C4B 1.040(18) .
C2A C3B 1.64(2) .
C2A C3A 1.65(3) .
C2A C2B 1.75(2) .
C3A C3B 0.87(3) .
C3A C4A 1.42(3) .
C3A C4B 1.44(3) .
C3A C2B 1.57(2) .
C4A C2B 1.06(2) .
C4A C3B 1.43(2) .
O1B C4B 1.472(14) .
C2B C3B 1.570(19) .
C3B C4B 1.47(2) .
C4B C4B 1.19(2) 2_677

loop_
_geom_torsion_atom_site_label_1
_geom_torsion_atom_site_label_2
_geom_torsion_atom_site_label_3
_geom_torsion_atom_site_label_4
_geom_torsion
_geom_torsion_site_symmetry_4
C9 C5 C6 C7 0.3(4) .
C10 C5 C6 C7 175.0(3) .
Ru1 C5 C6 C7 -62.0(2) .
C9 C5 C6 C11 -174.9(3) .
C10 C5 C6 C11 -0.3(6) .
Ru1 C5 C6 C11 122.8(4) .
C9 C5 C6 Ru1 62.3(2) .
C10 C5 C6 Ru1 -123.0(3) .
C5 C6 C7 C8 -0.1(4) .
C11 C6 C7 C8 175.3(3) .
Ru1 C6 C7 C8 -62.3(2) .
C5 C6 C7 C12 -176.1(3) .
C11 C6 C7 C12 -0.7(5) .
Ru1 C6 C7 C12 121.7(3) .
C5 C6 C7 Ru1 62.2(2) .
C11 C6 C7 Ru1 -122.5(3) .
C6 C7 C8 C9 -0.1(3) .
C12 C7 C8 C9 175.9(3) .
Ru1 C7 C8 C9 -62.2(2) .
C6 C7 C8 C13 -176.8(3) .
C12 C7 C8 C13 -0.8(5) .
Ru1 C7 C8 C13 121.2(3) .
C6 C7 C8 Ru1 62.0(2) .
C12 C7 C8 Ru1 -122.0(3) .
C6 C5 C9 C8 -0.4(4) .
C10 C5 C9 C8 -175.2(3) .
Ru1 C5 C9 C8 61.4(2) .
C6 C5 C9 C14 174.6(3) .
C10 C5 C9 C14 -0.3(5) .
Ru1 C5 C9 C14 -123.7(3) .
C6 C5 C9 Ru1 -61.8(2) .
C10 C5 C9 Ru1 123.4(3) .
C7 C8 C9 C5 0.3(4) .
C13 C8 C9 C5 177.0(3) .
Ru1 C8 C9 C5 -61.3(2) .
C7 C8 C9 C14 -174.6(3) .
C13 C8 C9 C14 2.1(5) .
Ru1 C8 C9 C14 123.7(3) .
C7 C8 C9 Ru1 61.7(2) .
C13 C8 C9 Ru1 -121.6(3) .
C19 C15 C16 C17 0.9(3) .
C20 C15 C16 C17 173.6(3) .
Ru2 C15 C16 C17 -60.9(2) .
C19 C15 C16 C21 -174.7(3) .
C20 C15 C16 C21 -2.0(5) .
Ru2 C15 C16 C21 123.5(3) .
C19 C15 C16 Ru2 61.8(2) .
C20 C15 C16 Ru2 -125.5(3) .
C15 C16 C17 C18 -0.8(3) .
C21 C16 C17 C18 174.9(3) .
Ru2 C16 C17 C18 -61.8(2) .
C15 C16 C17 C22 -177.3(3) .
C21 C16 C17 C22 -1.6(5) .
Ru2 C16 C17 C22 121.7(3) .
C15 C16 C17 Ru2 61.0(2) .
C21 C16 C17 Ru2 -123.3(3) .
C16 C17 C18 C19 0.4(3) .
C22 C17 C18 C19 176.9(3) .
Ru2 C17 C18 C19 -62.0(2) .
C16 C17 C18 C23 -176.4(3) .
C22 C17 C18 C23 0.1(5) .
Ru2 C17 C18 C23 121.3(3) .
C16 C17 C18 Ru2 62.4(2) .
C22 C17 C18 Ru2 -121.1(3) .
C17 C18 C19 C15 0.2(3) .
C23 C18 C19 C15 176.8(3) .
Ru2 C18 C19 C15 -62.1(2) .
C17 C18 C19 C24 -175.2(3) .
C23 C18 C19 C24 1.5(5) .
Ru2 C18 C19 C24 122.6(3) .
C17 C18 C19 Ru2 62.3(2) .
C23 C18 C19 Ru2 -121.1(3) .
C16 C15 C19 C18 -0.7(3) .
C20 C15 C19 C18 -173.3(3) .
Ru2 C15 C19 C18 61.9(2) .
C16 C15 C19 C24 174.7(3) .
C20 C15 C19 C24 2.0(5) .
Ru2 C15 C19 C24 -122.8(3) .
C16 C15 C19 Ru2 -62.5(2) .
C20 C15 C19 Ru2 124.8(3) .
C4 O1 C1 C2 -1.1(8) .
C4 O1 C1 Ru1 -138.8(5) .
C4 O1 C1 Ru2 138.0(5) .
O1 C1 C2 C3 -0.5(7) .
Ru1 C1 C2 C3 136.1(5) .
Ru2 C1 C2 C3 -138.2(5) .
C1 C2 C3 C4 1.8(8) .
C1 O1 C4 C3 2.3(9) .
C1 O1 C4 C4 179.0(6) 2_577
C2 C3 C4 O1 -2.4(8) .
C2A C1A O1A C2B 2.7(16) .
O1B C1A O1A C2B 2.5(17) .
Ru1 C1A O1A C2B -141.8(13) .
Ru2 C1A O1A C2B 143.1(13) .
C2A C1A O1A C4A 2.2(13) .
C2B C1A O1A C4A -0.5(14) .
O1B C1A O1A C4A 2.0(15) .
Ru1 C1A O1A C4A -142.3(10) .
Ru2 C1A O1A C4A 142.6(10) .
C2B C1A C2A O1B -178.3(17) .
O1A C1A C2A O1B -179.6(14) .
Ru1 C1A C2A O1B -48.2(19) .
Ru2 C1A C2A O1B 52.8(19) .
C2B C1A C2A C4B -15(6) .
O1A C1A C2A C4B -17(7) .
O1B C1A C2A C4B 163(8) .
Ru1 C1A C2A C4B 115(6) .
Ru2 C1A C2A C4B -144(6) .
C2B C1A C2A C3B 16.3(10) .
O1A C1A C2A C3B 15.0(12) .
O1B C1A C2A C3B -165(2) .
Ru1 C1A C2A C3B 146.4(8) .
Ru2 C1A C2A C3B -112.6(11) .
C2B C1A C2A C3A -15.6(14) .
O1A C1A C2A C3A -17.0(15) .
O1B C1A C2A C3A 163(2) .
Ru1 C1A C2A C3A 114.5(14) .
Ru2 C1A C2A C3A -144.5(12) .
O1A C1A C2A C2B -1.3(8) .
O1B C1A C2A C2B 178.3(17) .
Ru1 C1A C2A C2B 130.1(10) .
Ru2 C1A C2A C2B -128.9(9) .
O1B C2A C3A C3B -151(6) .
C4B C2A C3A C3B -85(2) .
C1A C2A C3A C3B 94(2) .
C2B C2A C3A C3B 79(2) .
O1B C2A C3A C4A 143(6) .
C4B C2A C3A C4A -152(2) .
C1A C2A C3A C4A 28(2) .
C3B C2A C3A C4A -67(2) .
C2B C2A C3A C4A 12.6(13) .
O1B C2A C3A C4B -65(6) .
C1A C2A C3A C4B 179.9(18) .
C3B C2A C3A C4B 85(2) .
C2B C2A C3A C4B 164.7(19) .
O1B C2A C3A C2B 130(6) .
C4B C2A C3A C2B -164.7(19) .
C1A C2A C3A C2B 15.1(13) .
C3B C2A C3A C2B -79(2) .
C3B C3A C4A C2B -85(2) .
C4B C3A C4A C2B -43(3) .
C2A C3A C4A C2B -17.6(18) .
C4B C3A C4A C3B 42(2) .
C2B C3A C4A C3B 85(2) .
C2A C3A C4A C3B 67(2) .
C3B C3A C4A O1A -93(2) .
C4B C3A C4A O1A -51(3) .
C2B C3A C4A O1A -7.5(10) .
C2A C3A C4A O1A -25(2) .
C1A O1A C4A C2B 0.7(18) .
C2B O1A C4A C3A 15(2) .
C1A O1A C4A C3A 16.0(19) .
C2B O1A C4A C3B -21.3(19) .
C1A O1A C4A C3B -20.6(16) .
C1A C2A O1B C4B 175(2) .
C3B C2A O1B C4B -62(6) .
C3A C2A O1B C4B 57(6) .
C2B C2A O1B C4B 173(4) .
C4B C2A O1B C1A -175(2) .
C3B C2A O1B C1A 122(7) .
C3A C2A O1B C1A -118(6) .
C2B C2A O1B C1A -1.9(19) .
C2B C1A O1B C2A 1.7(17) .
O1A C1A O1B C2A 0.5(18) .
Ru1 C1A O1B C2A 144.0(16) .
Ru2 C1A O1B C2A -139.4(16) .
C2A C1A O1B C4B -3.2(15) .
C2B C1A O1B C4B -1.5(10) .
O1A C1A O1B C4B -2.7(12) .
Ru1 C1A O1B C4B 140.8(7) .
Ru2 C1A O1B C4B -142.6(7) .
C1A O1A C2B C4A -179.3(18) .
C4A O1A C2B C1A 179.3(18) .
C4A O1A C2B C3A -49(6) .
C1A O1A C2B C3A 132(6) .
C4A O1A C2B C3B 58(4) .
C1A O1A C2B C3B -121(5) .
C4A O1A C2B C2A 176(3) .
C1A O1A C2B C2A -3.0(18) .
C3A C4A C2B O1A -165(2) .
C3B C4A C2B O1A 158.7(18) .
C3B C4A C2B C3A -36.5(11) .
O1A C4A C2B C3A 165(2) .
C3A C4A C2B C3B 36.5(11) .
O1A C4A C2B C3B -158.7(19) .
C3A C4A C2B C2A 18.2(19) .
C3B C4A C2B C2A -18.3(16) .
O1A C4A C2B C2A -177(3) .
C2A C1A C2B O1A -177.3(16) .
O1B C1A C2B O1A -178.1(13) .
Ru1 C1A C2B O1A 49.2(16) .
Ru2 C1A C2B O1A -47.5(16) .
C2A C1A C2B C3A 16.8(14) .
O1A C1A C2B C3A -166(2) .
O1B C1A C2B C3A 15.9(14) .
Ru1 C1A C2B C3A -116.8(13) .
Ru2 C1A C2B C3A 146.6(12) .
C2A C1A C2B C3B -17.3(11) .
O1A C1A C2B C3B 160.0(19) .
O1B C1A C2B C3B -18.1(11) .
Ru1 C1A C2B C3B -150.8(8) .
Ru2 C1A C2B C3B 112.5(10) .
O1A C1A C2B C2A 177.3(16) .
O1B C1A C2B C2A -0.8(8) .
Ru1 C1A C2B C2A -133.5(10) .
Ru2 C1A C2B C2A 129.8(10) .
C3B C3A C2B O1A 137(6) .
C4A C3A C2B O1A 55(6) .
C4B C3A C2B O1A -154(6) .
C2A C3A C2B O1A -144(6) .
C3B C3A C2B C4A 82(3) .
C4B C3A C2B C4A 152(2) .
C2A C3A C2B C4A 161.4(19) .
C3B C3A C2B C1A -95(2) .
C4A C3A C2B C1A -176.8(18) .
C4B C3A C2B C1A -25(2) .
C2A C3A C2B C1A -15.4(13) .
C4A C3A C2B C3B -82(3) .
C4B C3A C2B C3B 70(2) .
C2A C3A C2B C3B 79(2) .
C3B C3A C2B C2A -79(2) .
C4A C3A C2B C2A -161.4(19) .
C4B C3A C2B C2A -9.7(12) .
O1B C2A C2B O1A 6(4) .
C4B C2A C2B O1A 180(2) .
C1A C2A C2B O1A 4(2) .
C3B C2A C2B O1A -157(3) .
C3A C2A C2B O1A 165(3) .
O1B C2A C2B C4A -178(3) .
C4B C2A C2B C4A -4(2) .
C1A C2A C2B C4A 179.8(18) .
C3B C2A C2B C4A 19.0(17) .
C3A C2A C2B C4A -19(2) .
O1B C2A C2B C1A 2(2) .
C4B C2A C2B C1A 175.8(18) .
C3B C2A C2B C1A -160.7(12) .
C3A C2A C2B C1A 161.5(16) .
O1B C2A C2B C3A -159(3) .
C4B C2A C2B C3A 14.3(17) .
C1A C2A C2B C3A -161.5(16) .
C3B C2A C2B C3A 37.8(11) .
O1B C2A C2B C3B 163(3) .
C4B C2A C2B C3B -23.5(14) .
C1A C2A C2B C3B 160.7(12) .
C3A C2A C2B C3B -37.8(11) .
C4B C3A C3B C4A -152.3(12) .
C2B C3A C3B C4A -43.2(9) .
C2A C3A C3B C4A -112.1(11) .
C4A C3A C3B C4B 152.3(12) .
C2B C3A C3B C4B 109.2(10) .
C2A C3A C3B C4B 40.2(8) .
C4A C3A C3B C2B 43.2(9) .
C4B C3A C3B C2B -109.2(10) .
C2A C3A C3B C2B -69.0(8) .
C4A C3A C3B C2A 112.1(11) .
C4B C3A C3B C2A -40.2(8) .
C2B C3A C3B C2A 69.0(8) .
C2B C4A C3B C3A 86(2) .
O1A C4A C3B C3A 97(2) .
C2B C4A C3B C4B 49(2) .
C3A C4A C3B C4B -37.0(19) .
O1A C4A C3B C4B 60(2) .
C3A C4A C3B C2B -86(2) .
O1A C4A C3B C2B 10.4(9) .
C2B C4A C3B C2A 17.8(15) .
C3A C4A C3B C2A -68(2) .
O1A C4A C3B C2A 28.2(16) .
O1A C2B C3B C3A -146(5) .
C4A C2B C3B C3A -80(2) .
C1A C2B C3B C3A 97(2) .
C2A C2B C3B C3A 81(2) .
O1A C2B C3B C4A -66(5) .
C1A C2B C3B C4A 177.1(17) .
C3A C2B C3B C4A 80(2) .
C2A C2B C3B C4A 161.2(16) .
O1A C2B C3B C4B 148(5) .
C4A C2B C3B C4B -145.8(17) .
C1A C2B C3B C4B 31.3(13) .
C3A C2B C3B C4B -65(2) .
C2A C2B C3B C4B 15.4(9) .
O1A C2B C3B C2A 133(5) .
C4A C2B C3B C2A -161.2(16) .
C1A C2B C3B C2A 15.9(10) .
C3A C2B C3B C2A -81(2) .
O1B C2A C3B C3A 146(7) .
C4B C2A C3B C3A 77(2) .
C1A C2A C3B C3A -94(2) .
C2B C2A C3B C3A -79(2) .
O1B C2A C3B C4A -148(7) .
C4B C2A C3B C4A 142.7(16) .
C1A C2A C3B C4A -28.5(16) .
C3A C2A C3B C4A 66(2) .
C2B C2A C3B C4A -12.7(11) .
O1B C2A C3B C4B 69(7) .
C1A C2A C3B C4B -171.2(18) .
C3A C2A C3B C4B -77(2) .
C2B C2A C3B C4B -155.5(15) .
O1B C2A C3B C2B -135(7) .
C4B C2A C3B C2B 155.5(15) .
C1A C2A C3B C2B -15.8(10) .
C3A C2A C3B C2B 79(2) .
O1B C2A C4B C4B -7(4) 2_677
C1A C2A C4B C4B -169(5) 2_677
C3B C2A C4B C4B 157(3) 2_677
C3A C2A C4B C4B -168(3) 2_677
C2B C2A C4B C4B 178(2) 2_677
O1B C2A C4B C3A 162(2) .
C1A C2A C4B C3A 0(7) .
C3B C2A C4B C3A -35.2(11) .
C2B C2A C4B C3A -13.5(17) .
O1B C2A C4B C3B -163(2) .
C1A C2A C4B C3B 35(7) .
C3A C2A C4B C3B 35.2(11) .
C2B C2A C4B C3B 21.7(13) .
C1A C2A C4B O1B -162(8) .
C3B C2A C4B O1B 163(2) .
C3A C2A C4B O1B -162(2) .
C2B C2A C4B O1B -175(3) .
C3B C3A C4B C2A 83.3(19) .
C4A C3A C4B C2A 42(3) .
C2B C3A C4B C2A 14.3(17) .
C3B C3A C4B C4B -112(4) 2_677
C4A C3A C4B C4B -154(3) 2_677
C2B C3A C4B C4B 179(3) 2_677
C2A C3A C4B C4B 164(4) 2_677
C4A C3A C4B C3B -41(3) .
C2B C3A C4B C3B -69.0(19) .
C2A C3A C4B C3B -83.3(19) .
C3B C3A C4B O1B 92.2(19) .
C4A C3A C4B O1B 51(3) .
C2B C3A C4B O1B 23(2) .
C2A C3A C4B O1B 8.9(12) .
C3A C3B C4B C2A -91(2) .
C4A C3B C4B C2A -53(2) .
C2B C3B C4B C2A -22.8(14) .
C3A C3B C4B C4B 119(3) 2_677
C4A C3B C4B C4B 156(3) 2_677
C2B C3B C4B C4B -173(3) 2_677
C2A C3B C4B C4B -151(3) 2_677
C4A C3B C4B C3A 37.3(19) .
C2B C3B C4B C3A 67.9(18) .
C2A C3B C4B C3A 91(2) .
C3A C3B C4B O1B -98.7(19) .
C4A C3B C4B O1B -61(2) .
C2B C3B C4B O1B -30.8(13) .
C2A C3B C4B O1B -8.0(11) .
C1A O1B C4B C2A 5(2) .
C2A O1B C4B C4B 175(3) 2_677
C1A O1B C4B C4B 179.5(13) 2_677
C2A O1B C4B C3A -19(2) .
C1A O1B C4B C3A -14.7(16) .
C2A O1B C4B C3B 17(2) .
C1A O1B C4B C3B 21.7(12) .
